data_4117605
loop_
_publ_author_name
'Zhan Zhang'
'Jong Min Lim'
'Masatoshi Ishida'
'Vladimir V. Roznyatovskiy'
'Vincent M. Lynch'
'Han-Yuan Gong'
'Xiaoping Yang'
'Dongho Kim'
'Jonathan L. Sessler'

_publ_contact_author_address
;Department of Chemistry and Biochemistry,
University of Texas at Austin,
1 University Station A5300, Austin
TX 78712 USA
;
_publ_contact_author_email sessler@mail.utexas.edu
_publ_contact_author_fax 1-512-471-6835
_publ_contact_author_name 'Jonathan L. Sessler'
_publ_section_title
;
 Cyclo[m]pyridine[n]pyrroles: Hybrid Macrocycles That Display Expanded
 \p-Conjugation upon Protonation
;
_journal_name_full 'Journal of the American Chemical Society'
_journal_page_first 4076
_journal_page_last 4079
_journal_paper_doi 10.1021/ja211985k
_journal_volume 134
_journal_year 2012
_chemical_formula_sum 'C40 H37 Cl3 F6 N6 O4'
_chemical_formula_weight 886.11
_chemical_name_systematic
;
 ?
;
_space_group_IT_number 2
_symmetry_cell_setting triclinic
_symmetry_space_group_name_Hall '-P 1'
_symmetry_space_group_name_H-M 'P -1'
_atom_sites_solution_hydrogens geom
_atom_sites_solution_primary direct
_atom_sites_solution_secondary difmap
_audit_creation_method SHELXL-97
_cell_angle_alpha 92.1320(10)
_cell_angle_beta 112.4620(10)
_cell_angle_gamma 94.7250(10)
_cell_formula_units_Z 4
_cell_length_a 15.2140(6)
_cell_length_b 15.8260(7)
_cell_length_c 17.8150(8)
_cell_measurement_reflns_used 69925
_cell_measurement_temperature 100(2)
_cell_measurement_theta_max 27.49
_cell_measurement_theta_min 3.01
_cell_volume 3939.5(3)
_computing_cell_refinement 'CrystalClear (Rigaku Inc., 2008)'
_computing_data_collection 'CrystalClear (Rigaku Inc., 2008)'
_computing_data_reduction 'CrystalClear (Rigaku Inc., 2008)'
_computing_molecular_graphics 'XP SHELXTL/PC, Siemens Analytical'
_computing_structure_refinement 'XL SHELXTL/PC, Siemens Analytical'
_computing_structure_solution
;

SIR97 - Altomare A., Burla M.C., Camalli M., Cascarano G.L., Giacovazzo C., 
Guagliardi A., Moliterni A.G.G., Polidori G.,Spagna R.
;
_diffrn_ambient_temperature 100(2)
_diffrn_measured_fraction_theta_full 0.998
_diffrn_measured_fraction_theta_max 0.998
_diffrn_measurement_device_type 'Rigaku AFC12 with Saturn 724 + CCD'
_diffrn_measurement_method \w-scans
_diffrn_radiation_monochromator graphite
_diffrn_radiation_source 'fine-focus sealed tube'
_diffrn_radiation_type MoK\a
_diffrn_radiation_wavelength 0.71075
_diffrn_reflns_av_R_equivalents 0.0397
_diffrn_reflns_av_sigmaI/netI 0.0366
_diffrn_reflns_limit_h_max 19
_diffrn_reflns_limit_h_min -19
_diffrn_reflns_limit_k_max 20
_diffrn_reflns_limit_k_min -20
_diffrn_reflns_limit_l_max 22
_diffrn_reflns_limit_l_min -23
_diffrn_reflns_number 69925
_diffrn_reflns_theta_full 27.49
_diffrn_reflns_theta_max 27.49
_diffrn_reflns_theta_min 3.01
_exptl_absorpt_coefficient_mu 0.312
_exptl_absorpt_correction_T_max 1.000
_exptl_absorpt_correction_T_min 0.856
_exptl_absorpt_correction_type multi-scan
_exptl_absorpt_process_details
;
Abscor.  T. Higashi (2001).  The Rigaku Corporation, Tokyo, Japan.
;
_exptl_crystal_colour red
_exptl_crystal_density_diffrn 1.494
_exptl_crystal_description block
_exptl_crystal_F_000 1824
_exptl_crystal_size_max 0.26
_exptl_crystal_size_mid 0.17
_exptl_crystal_size_min 0.10
_refine_diff_density_max 1.004
_refine_diff_density_min -0.886
_refine_diff_density_rms 0.077
_refine_ls_extinction_method none
_refine_ls_goodness_of_fit_ref 1.040
_refine_ls_hydrogen_treatment mixed
_refine_ls_matrix_type full
_refine_ls_number_parameters 1125
_refine_ls_number_reflns 18037
_refine_ls_number_restraints 0
_refine_ls_restrained_S_all 1.040
_refine_ls_R_factor_all 0.0795
_refine_ls_R_factor_gt 0.0603
_refine_ls_shift/su_max 0.087
_refine_ls_shift/su_mean 0.001
_refine_ls_structure_factor_coef Fsqd
_refine_ls_weighting_details 'calc w=1/[\s^2^(Fo^2^)+(0.0956P)^2^+3.5110P] where P=(Fo^2^+2Fc^2^)/3'
_refine_ls_weighting_scheme calc
_refine_ls_wR_factor_gt 0.1634
_refine_ls_wR_factor_ref 0.1781
_reflns_number_gt 13778
_reflns_number_total 18037
_reflns_threshold_expression >2sigma(I)
_cod_data_source_file ja211985k_si_003.cif
_cod_data_source_block 4-2TFA
_cod_database_code 4117605

loop_
_symmetry_equiv_pos_as_xyz
'x, y, z'
'-x, -y, -z'

loop_
_atom_site_label
_atom_site_type_symbol
_atom_site_fract_x
_atom_site_fract_y
_atom_site_fract_z
_atom_site_U_iso_or_equiv
_atom_site_adp_type
_atom_site_occupancy
_atom_site_symmetry_multiplicity
_atom_site_calc_flag
_atom_site_refinement_flags
_atom_site_disorder_assembly
_atom_site_disorder_group
C1 C 0.93455(17) 0.45657(14) 0.16154(15) 0.0227(5) Uani 1 1 d . . .
C2 C 0.84440(17) 0.48444(15) 0.14318(15) 0.0250(5) Uani 1 1 d . . .
C3 C 0.77622(17) 0.41326(15) 0.10709(15) 0.0252(5) Uani 1 1 d . . .
C4 C 0.82763(16) 0.34487(15) 0.10398(14) 0.0228(5) Uani 1 1 d . . .
C5 C 0.79770(16) 0.25493(15) 0.08201(14) 0.0223(5) Uani 1 1 d . . .
C6 C 0.71266(17) 0.22107(16) 0.02154(15) 0.0256(5) Uani 1 1 d . . .
H6 H 0.6672 0.2572 -0.0091 0.031 Uiso 1 1 calc R . .
C7 C 0.69446(17) 0.13333(16) 0.00604(15) 0.0263(5) Uani 1 1 d . . .
H7A H 0.6360 0.1095 -0.0356 0.032 Uiso 1 1 calc R . .
C8 C 0.75978(17) 0.08052(16) 0.05007(15) 0.0263(5) Uani 1 1 d . . .
H8 H 0.7470 0.0208 0.0377 0.032 Uiso 1 1 calc R . .
C9 C 0.84441(17) 0.11426(15) 0.11258(15) 0.0239(5) Uani 1 1 d . . .
C10 C 0.91557(17) 0.06428(15) 0.16479(15) 0.0248(5) Uani 1 1 d . . .
C11 C 0.90717(18) -0.01989(15) 0.18515(15) 0.0262(5) Uani 1 1 d . . .
C12 C 0.99591(18) -0.03387(15) 0.24521(15) 0.0264(5) Uani 1 1 d . . .
C13 C 1.05697(18) 0.04092(15) 0.25869(15) 0.0260(5) Uani 1 1 d . . .
C14 C 1.15625(18) 0.06696(16) 0.31412(16) 0.0274(5) Uani 1 1 d . . .
C15 C 1.22176(19) 0.01094(18) 0.35543(17) 0.0340(6) Uani 1 1 d . . .
H15 H 1.2051 -0.0488 0.3465 0.041 Uiso 1 1 calc R . .
C16 C 1.3114(2) 0.04466(19) 0.40962(18) 0.0380(6) Uani 1 1 d . . .
H16 H 1.3561 0.0078 0.4400 0.046 Uiso 1 1 calc R . .
C17 C 1.33631(19) 0.13086(19) 0.41986(17) 0.0358(6) Uani 1 1 d . . .
H17 H 1.3977 0.1545 0.4570 0.043 Uiso 1 1 calc R . .
C18 C 1.26888(18) 0.18254(17) 0.37417(16) 0.0298(5) Uani 1 1 d . . .
C19 C 1.28718(17) 0.27415(17) 0.37728(16) 0.0296(5) Uani 1 1 d . . .
C20 C 1.36778(18) 0.33254(19) 0.41575(18) 0.0359(6) Uani 1 1 d . . .
H20 H 1.4293 0.3196 0.4507 0.043 Uiso 1 1 calc R . .
C21 C 1.34185(19) 0.41278(19) 0.39369(18) 0.0364(6) Uani 1 1 d . . .
H21 H 1.3825 0.4646 0.4105 0.044 Uiso 1 1 calc R . .
C22 C 1.24527(17) 0.40357(16) 0.34244(16) 0.0293(5) Uani 1 1 d . . .
C23 C 1.18516(17) 0.46650(16) 0.30204(15) 0.0266(5) Uani 1 1 d . . .
C24 C 1.21798(19) 0.55208(17) 0.30797(17) 0.0307(5) Uani 1 1 d . . .
H24 H 1.2829 0.5714 0.3401 0.037 Uiso 1 1 calc R . .
C25 C 1.15557(19) 0.60860(16) 0.26682(17) 0.0310(6) Uani 1 1 d . . .
H25 H 1.1774 0.6674 0.2725 0.037 Uiso 1 1 calc R . .
C26 C 1.06153(18) 0.58117(15) 0.21729(16) 0.0276(5) Uani 1 1 d . . .
H26 H 1.0195 0.6205 0.1881 0.033 Uiso 1 1 calc R . .
C27 C 1.02967(17) 0.49576(15) 0.21094(15) 0.0236(5) Uani 1 1 d . . .
C28 C 0.82493(19) 0.57230(16) 0.16279(17) 0.0303(5) Uani 1 1 d . . .
H28A H 0.8769 0.5964 0.2142 0.036 Uiso 1 1 calc R . .
H28B H 0.7645 0.5684 0.1718 0.036 Uiso 1 1 calc R . .
C29 C 0.8172(2) 0.63293(17) 0.09568(18) 0.0354(6) Uani 1 1 d . . .
H29A H 0.8768 0.6372 0.0863 0.053 Uiso 1 1 calc R . .
H29B H 0.8061 0.6893 0.1126 0.053 Uiso 1 1 calc R . .
H29C H 0.7639 0.6110 0.0452 0.053 Uiso 1 1 calc R . .
C30 C 0.67009(18) 0.41015(17) 0.08535(17) 0.0312(5) Uani 1 1 d . . .
H30A H 0.6587 0.4471 0.1261 0.037 Uiso 1 1 calc R . .
H30B H 0.6451 0.3513 0.0887 0.037 Uiso 1 1 calc R . .
C31 C 0.6144(2) 0.4381(2) 0.00092(19) 0.0397(7) Uani 1 1 d . . .
H31A H 0.6385 0.4964 -0.0032 0.060 Uiso 1 1 calc R . .
H31B H 0.5464 0.4360 -0.0083 0.060 Uiso 1 1 calc R . .
H31C H 0.6222 0.4000 -0.0402 0.060 Uiso 1 1 calc R . .
C32 C 0.81959(19) -0.08286(16) 0.15630(16) 0.0300(5) Uani 1 1 d . . .
H32A H 0.8387 -0.1400 0.1721 0.036 Uiso 1 1 calc R . .
H32B H 0.7892 -0.0854 0.0961 0.036 Uiso 1 1 calc R . .
C33 C 0.7472(2) -0.06021(19) 0.1915(2) 0.0397(7) Uani 1 1 d . . .
H33A H 0.7747 -0.0633 0.2507 0.060 Uiso 1 1 calc R . .
H33B H 0.6893 -0.1003 0.1676 0.060 Uiso 1 1 calc R . .
H33C H 0.7308 -0.0024 0.1788 0.060 Uiso 1 1 calc R . .
C34 C 1.0161(2) -0.11479(16) 0.28685(17) 0.0304(5) Uani 1 1 d . . .
H34A H 0.9573 -0.1401 0.2922 0.036 Uiso 1 1 calc R . .
H34B H 1.0657 -0.1015 0.3424 0.036 Uiso 1 1 calc R . .
C35 C 1.0500(2) -0.17962(18) 0.2414(2) 0.0417(7) Uani 1 1 d . . .
H35A H 1.0015 -0.1926 0.1861 0.062 Uiso 1 1 calc R . .
H35B H 1.0600 -0.2318 0.2702 0.062 Uiso 1 1 calc R . .
H35C H 1.1102 -0.1562 0.2385 0.062 Uiso 1 1 calc R . .
C36 C 0.97290(17) 0.29455(15) 0.33452(15) 0.0258(5) Uani 1 1 d . . .
C37 C 0.8704(2) 0.2551(2) 0.31959(18) 0.0408(7) Uani 1 1 d . . .
C38 C 1.07662(16) 0.25348(15) 0.08371(15) 0.0245(5) Uani 1 1 d . . .
C39 C 1.10857(19) 0.16720(18) 0.06482(18) 0.0346(6) Uani 1 1 d . . .
C41 C 0.39570(17) 0.51242(15) 0.21017(15) 0.0245(5) Uani 1 1 d . . .
C42 C 0.43820(17) 0.43774(15) 0.21145(15) 0.0252(5) Uani 1 1 d . . .
C43 C 0.53251(17) 0.45214(15) 0.27078(15) 0.0259(5) Uani 1 1 d . . .
C44 C 0.54429(17) 0.53579(15) 0.30400(15) 0.0250(5) Uani 1 1 d . . .
C45 C 0.62769(18) 0.58550(15) 0.36216(15) 0.0264(5) Uani 1 1 d . . .
C46 C 0.70279(19) 0.55117(16) 0.42220(16) 0.0316(6) Uani 1 1 d . . .
H46 H 0.6998 0.4916 0.4275 0.038 Uiso 1 1 calc R . .
C47 C 0.78088(19) 0.60366(17) 0.47360(16) 0.0325(6) Uani 1 1 d . . .
H47 H 0.8330 0.5797 0.5126 0.039 Uiso 1 1 calc R . .
C48 C 0.78458(18) 0.69125(16) 0.46925(16) 0.0302(5) Uani 1 1 d . . .
H48 H 0.8382 0.7272 0.5058 0.036 Uiso 1 1 calc R . .
C49 C 0.70955(17) 0.72551(15) 0.41123(15) 0.0257(5) Uani 1 1 d . . .
C50 C 0.70227(17) 0.81583(15) 0.40220(15) 0.0259(5) Uani 1 1 d . . .
C51 C 0.77052(17) 0.88476(15) 0.41401(15) 0.0261(5) Uani 1 1 d . . .
C52 C 0.72013(18) 0.95607(15) 0.38811(15) 0.0256(5) Uani 1 1 d . . .
C53 C 0.62280(18) 0.92857(15) 0.36056(15) 0.0256(5) Uani 1 1 d . . .
C54 C 0.53788(18) 0.96858(15) 0.31814(15) 0.0256(5) Uani 1 1 d . . .
C55 C 0.52628(19) 1.05366(16) 0.32660(17) 0.0318(6) Uani 1 1 d . . .
H55 H 0.5777 1.0923 0.3624 0.038 Uiso 1 1 calc R . .
C56 C 0.4383(2) 1.08203(16) 0.28191(18) 0.0348(6) Uani 1 1 d . . .
H56 H 0.4309 1.1409 0.2853 0.042 Uiso 1 1 calc R . .
C57 C 0.36168(19) 1.02629(16) 0.23287(17) 0.0317(6) Uani 1 1 d . . .
H57 H 0.3013 1.0462 0.2047 0.038 Uiso 1 1 calc R . .
C58 C 0.37334(18) 0.94049(15) 0.22473(15) 0.0257(5) Uani 1 1 d . . .
C59 C 0.29708(17) 0.87749(15) 0.17756(15) 0.0259(5) Uani 1 1 d . . .
C60 C 0.20219(18) 0.88627(17) 0.12881(16) 0.0295(5) Uani 1 1 d . . .
H60 H 0.1739 0.9382 0.1186 0.035 Uiso 1 1 calc R . .
C61 C 0.15622(18) 0.80525(16) 0.09772(16) 0.0275(5) Uani 1 1 d . . .
H61 H 0.0911 0.7919 0.0624 0.033 Uiso 1 1 calc R . .
C62 C 0.22305(17) 0.74753(16) 0.12788(15) 0.0247(5) Uani 1 1 d . . .
C63 C 0.21838(17) 0.65541(16) 0.11768(15) 0.0244(5) Uani 1 1 d . . .
C64 C 0.13676(17) 0.60434(16) 0.06611(15) 0.0261(5) Uani 1 1 d . . .
H64 H 0.0805 0.6286 0.0340 0.031 Uiso 1 1 calc R . .
C65 C 0.14043(17) 0.51735(16) 0.06319(15) 0.0275(5) Uani 1 1 d . . .
H65 H 0.0861 0.4808 0.0286 0.033 Uiso 1 1 calc R . .
C66 C 0.22342(18) 0.48340(16) 0.11072(15) 0.0272(5) Uani 1 1 d . . .
H66 H 0.2262 0.4236 0.1101 0.033 Uiso 1 1 calc R . .
C67 C 0.30283(17) 0.53911(15) 0.15950(15) 0.0241(5) Uani 1 1 d . . .
C68 C 0.39444(18) 0.35593(16) 0.16049(16) 0.0295(5) Uani 1 1 d . . .
H68A H 0.4459 0.3250 0.1550 0.035 Uiso 1 1 calc R . .
H68B H 0.3519 0.3690 0.1053 0.035 Uiso 1 1 calc R . .
C69 C 0.3369(2) 0.29832(17) 0.19633(19) 0.0372(6) Uani 1 1 d . . .
H69A H 0.3775 0.2880 0.2523 0.056 Uiso 1 1 calc R . .
H69B H 0.3147 0.2441 0.1633 0.056 Uiso 1 1 calc R . .
H69C H 0.2816 0.3261 0.1964 0.056 Uiso 1 1 calc R . .
C70 C 0.60678(18) 0.39069(16) 0.28896(16) 0.0301(5) Uani 1 1 d . . .
H70A H 0.6709 0.4231 0.3104 0.036 Uiso 1 1 calc R . .
H70B H 0.5989 0.3587 0.2376 0.036 Uiso 1 1 calc R . .
C71 C 0.6019(2) 0.32723(17) 0.35051(19) 0.0395(7) Uani 1 1 d . . .
H71A H 0.6090 0.3583 0.4015 0.059 Uiso 1 1 calc R . .
H71B H 0.6534 0.2905 0.3611 0.059 Uiso 1 1 calc R . .
H71C H 0.5400 0.2924 0.3283 0.059 Uiso 1 1 calc R . .
C72 C 0.87652(18) 0.88212(17) 0.44115(17) 0.0309(5) Uani 1 1 d . . .
H72A H 0.9006 0.9232 0.4111 0.037 Uiso 1 1 calc R . .
H72B H 0.8884 0.8247 0.4257 0.037 Uiso 1 1 calc R . .
C73 C 0.9342(2) 0.90232(19) 0.53244(18) 0.0385(6) Uani 1 1 d . . .
H73A H 0.9285 0.9612 0.5476 0.058 Uiso 1 1 calc R . .
H73B H 1.0016 0.8951 0.5450 0.058 Uiso 1 1 calc R . .
H73C H 0.9094 0.8637 0.5632 0.058 Uiso 1 1 calc R . .
C74 C 0.76338(19) 1.04485(16) 0.38742(17) 0.0302(5) Uani 1 1 d . . .
H74A H 0.7178 1.0737 0.3427 0.036 Uiso 1 1 calc R . .
H74B H 0.8223 1.0420 0.3766 0.036 Uiso 1 1 calc R . .
C75 C 0.7876(3) 1.09693(18) 0.46768(19) 0.0430(7) Uani 1 1 d . . .
H75A H 0.7289 1.1028 0.4771 0.064 Uiso 1 1 calc R . .
H75B H 0.8177 1.1534 0.4653 0.064 Uiso 1 1 calc R . .
H75C H 0.8318 1.0681 0.5123 0.064 Uiso 1 1 calc R . .
C76 C 0.53303(16) 0.76746(15) 0.15668(16) 0.0254(5) Uani 1 1 d . . .
C77 C 0.6063(2) 0.70841(17) 0.14931(18) 0.0339(6) Uani 1 1 d . . .
C78 C 0.41770(16) 0.72045(15) 0.39923(15) 0.0257(5) Uani 1 1 d . . .
C79 C 0.38266(19) 0.79830(18) 0.42961(18) 0.0345(6) Uani 1 1 d . . .
C80 C 0.5007(2) 0.87915(18) -0.07658(18) 0.0362(6) Uani 1 1 d . . .
H80 H 0.4885 0.8707 -0.0259 0.043 Uiso 1 1 calc R . .
N1 N 0.92250(13) 0.37209(12) 0.13650(12) 0.0212(4) Uani 1 1 d . . .
H1N H 0.9689 0.3404 0.1408 0.025 Uiso 1 1 calc R . .
N2 N 0.85900(14) 0.20021(13) 0.12639(13) 0.0221(4) Uani 1 1 d . . .
N3 N 1.00672(14) 0.09926(13) 0.21066(13) 0.0261(4) Uani 1 1 d . . .
H3N H 1.0295 0.1519 0.2093 0.031 Uiso 1 1 calc R . .
N4 N 1.18051(15) 0.15104(14) 0.32297(13) 0.0279(4) Uani 1 1 d . . .
N5 N 1.21421(14) 0.31885(14) 0.33362(13) 0.0279(4) Uani 1 1 d . . .
H5N H 1.1555 0.2965 0.3040 0.033 Uiso 1 1 calc R . .
N6 N 1.09219(15) 0.44244(14) 0.25518(13) 0.0240(4) Uani 1 1 d . . .
N7 N 0.46078(14) 0.57090(12) 0.26568(13) 0.0248(4) Uani 1 1 d . . .
H7N H 0.4507 0.6234 0.2755 0.030 Uiso 1 1 calc R . .
N8 N 0.63557(15) 0.67125(13) 0.35853(13) 0.0253(4) Uani 1 1 d . . .
N9 N 0.61387(14) 0.84321(12) 0.37074(13) 0.0252(4) Uani 1 1 d . . .
H9N H 0.5595 0.8112 0.3588 0.030 Uiso 1 1 calc R . .
N10 N 0.46168(15) 0.91630(13) 0.26503(13) 0.0248(4) Uani 1 1 d . . .
N11 N 0.30759(14) 0.79245(12) 0.17592(12) 0.0234(4) Uani 1 1 d . . .
H11N H 0.3611 0.7701 0.2021 0.028 Uiso 1 1 calc R . .
N12 N 0.29944(14) 0.62365(13) 0.16309(12) 0.0242(4) Uani 1 1 d . . .
O1 O 0.99699(12) 0.28267(11) 0.27549(10) 0.0247(3) Uani 1 1 d . . .
O2 O 1.01774(14) 0.33383(13) 0.40064(12) 0.0375(4) Uani 1 1 d . . .
O3 O 1.05855(12) 0.25762(11) 0.14632(11) 0.0275(4) Uani 1 1 d . . .
O4 O 1.06802(14) 0.30558(12) 0.03262(12) 0.0353(4) Uani 1 1 d . . .
O5 O 0.51447(12) 0.75821(11) 0.21903(11) 0.0277(4) Uani 1 1 d . . .
O6 O 0.50393(13) 0.81689(12) 0.10369(12) 0.0338(4) Uani 1 1 d . . .
O7 O 0.44899(13) 0.73535(11) 0.34514(11) 0.0307(4) Uani 1 1 d . . .
O8 O 0.40933(14) 0.65450(12) 0.43117(12) 0.0375(4) Uani 1 1 d . . .
F1 F 0.85621(16) 0.17306(13) 0.29196(12) 0.0581(6) Uani 1 1 d . . .
F2 F 0.85068(16) 0.25886(16) 0.38573(12) 0.0681(7) Uani 1 1 d . . .
F3 F 0.80519(12) 0.29419(16) 0.26334(13) 0.0603(6) Uani 1 1 d . . .
F4 F 1.16045(12) 0.13055(10) 0.13164(11) 0.0409(4) Uani 1 1 d . . .
F5 F 1.03209(14) 0.11109(12) 0.02526(14) 0.0628(6) Uani 1 1 d . . .
F6 F 1.16052(16) 0.17357(14) 0.01990(13) 0.0608(6) Uani 1 1 d . . .
F7 F 0.58725(13) 0.62880(10) 0.16430(12) 0.0440(4) Uani 1 1 d . . .
F8 F 0.69417(12) 0.73474(12) 0.20533(13) 0.0539(5) Uani 1 1 d . . .
F9 F 0.61155(16) 0.70593(14) 0.07732(13) 0.0589(6) Uani 1 1 d . . .
F10 F 0.43295(15) 0.87201(11) 0.42718(13) 0.0535(5) Uani 1 1 d . . .
F11 F 0.29195(14) 0.80591(15) 0.38446(15) 0.0705(7) Uani 1 1 d . . .
F12 F 0.39301(19) 0.79777(14) 0.50694(13) 0.0667(6) Uani 1 1 d . . .
Cl1 Cl 0.9966(2) 0.7068(3) 0.3932(3) 0.0462(7) Uani 0.66 1 d P A 1
Cl2 Cl 0.99809(15) 0.52287(11) 0.40131(11) 0.0514(4) Uani 0.66 1 d P A 1
Cl3 Cl 1.17139(16) 0.63566(15) 0.47379(14) 0.0640(6) Uani 0.66 1 d P A 1
C40 C 1.0446(10) 0.6242(8) 0.4487(6) 0.039(2) Uani 0.66 1 d P A 1
H40 H 1.0339 0.6286 0.5006 0.047 Uiso 0.66 1 calc PR A 1
Cl1A Cl 1.1379(4) 0.5973(3) 0.4661(3) 0.0835(16) Uani 0.34 1 d P B 2
Cl2A Cl 0.9431(4) 0.5244(3) 0.3855(3) 0.0735(13) Uani 0.34 1 d P B 2
Cl3A Cl 0.9760(7) 0.6954(7) 0.3810(7) 0.090(3) Uani 0.34 1 d P B 2
C40A C 1.021(2) 0.6114(18) 0.4487(18) 0.073(10) Uani 0.34 1 d P B 2
H40A H 1.0115 0.6203 0.5008 0.088 Uiso 0.34 1 calc PR B 2
Cl4 Cl 0.48222(5) 0.98511(4) -0.10376(5) 0.03980(17) Uani 1 1 d . . .
Cl5 Cl 0.61830(5) 0.85990(5) -0.05893(5) 0.04244(18) Uani 1 1 d . . .
Cl6 Cl 0.41811(6) 0.80929(5) -0.15699(5) 0.04439(19) Uani 1 1 d . . .
H2N H 0.902(2) 0.2208(19) 0.1677(19) 0.028(8) Uiso 1 1 d . . .
H6N H 1.069(3) 0.397(2) 0.254(2) 0.043(9) Uiso 1 1 d . . .
H8N H 0.594(3) 0.696(2) 0.318(2) 0.052(10) Uiso 1 1 d . . .
H10N H 0.476(2) 0.870(2) 0.2555(17) 0.024(7) Uiso 1 1 d . . .

loop_
_atom_site_aniso_label
_atom_site_aniso_U_11
_atom_site_aniso_U_22
_atom_site_aniso_U_33
_atom_site_aniso_U_23
_atom_site_aniso_U_13
_atom_site_aniso_U_12
C1 0.0244(11) 0.0181(11) 0.0259(12) 0.0032(9) 0.0098(9) 0.0034(9)
C2 0.0269(12) 0.0226(12) 0.0280(12) 0.0055(9) 0.0123(10) 0.0067(9)
C3 0.0243(11) 0.0239(12) 0.0270(12) 0.0040(9) 0.0089(10) 0.0053(9)
C4 0.0214(11) 0.0221(11) 0.0231(11) 0.0033(9) 0.0064(9) 0.0029(9)
C5 0.0219(11) 0.0224(11) 0.0231(11) 0.0042(9) 0.0089(9) 0.0034(9)
C6 0.0200(11) 0.0284(12) 0.0265(12) 0.0042(10) 0.0067(9) 0.0024(9)
C7 0.0209(11) 0.0294(13) 0.0258(12) 0.0002(10) 0.0074(10) -0.0032(9)
C8 0.0266(12) 0.0216(11) 0.0281(12) 0.0009(9) 0.0086(10) -0.0012(9)
C9 0.0244(11) 0.0214(11) 0.0256(12) 0.0022(9) 0.0099(10) -0.0007(9)
C10 0.0253(12) 0.0199(11) 0.0273(12) 0.0028(9) 0.0082(10) 0.0005(9)
C11 0.0321(13) 0.0189(11) 0.0282(12) 0.0004(9) 0.0128(10) 0.0013(9)
C12 0.0322(13) 0.0197(11) 0.0289(13) 0.0032(9) 0.0133(10) 0.0037(9)
C13 0.0283(12) 0.0204(11) 0.0300(13) 0.0055(9) 0.0110(10) 0.0055(9)
C14 0.0258(12) 0.0268(12) 0.0308(13) 0.0067(10) 0.0108(10) 0.0075(10)
C15 0.0335(14) 0.0283(13) 0.0412(15) 0.0116(11) 0.0134(12) 0.0107(11)
C16 0.0308(14) 0.0425(16) 0.0403(16) 0.0145(13) 0.0095(12) 0.0171(12)
C17 0.0248(12) 0.0430(16) 0.0353(15) 0.0079(12) 0.0049(11) 0.0103(11)
C18 0.0234(12) 0.0346(14) 0.0285(13) 0.0064(11) 0.0059(10) 0.0047(10)
C19 0.0215(11) 0.0330(14) 0.0302(13) 0.0062(11) 0.0048(10) 0.0044(10)
C20 0.0197(12) 0.0419(16) 0.0369(15) 0.0013(12) 0.0012(11) 0.0016(11)
C21 0.0235(12) 0.0374(15) 0.0395(15) -0.0015(12) 0.0042(11) -0.0036(11)
C22 0.0219(11) 0.0266(12) 0.0334(13) -0.0016(10) 0.0057(10) -0.0038(9)
C23 0.0248(12) 0.0255(12) 0.0281(12) -0.0015(10) 0.0097(10) -0.0022(9)
C24 0.0277(12) 0.0272(13) 0.0348(14) -0.0064(11) 0.0120(11) -0.0062(10)
C25 0.0371(14) 0.0208(12) 0.0373(14) -0.0046(10) 0.0186(12) -0.0031(10)
C26 0.0320(13) 0.0195(11) 0.0337(13) 0.0017(10) 0.0155(11) 0.0026(9)
C27 0.0255(11) 0.0220(11) 0.0249(12) 0.0023(9) 0.0117(10) 0.0021(9)
C28 0.0336(13) 0.0249(12) 0.0353(14) 0.0009(10) 0.0156(11) 0.0080(10)
C29 0.0401(15) 0.0234(13) 0.0430(16) 0.0059(11) 0.0146(13) 0.0104(11)
C30 0.0254(12) 0.0300(13) 0.0391(15) 0.0020(11) 0.0130(11) 0.0058(10)
C31 0.0259(13) 0.0404(16) 0.0510(18) 0.0103(13) 0.0111(12) 0.0098(11)
C32 0.0359(14) 0.0181(11) 0.0316(13) 0.0000(10) 0.0090(11) -0.0011(10)
C33 0.0357(15) 0.0308(14) 0.0528(18) 0.0022(13) 0.0192(14) -0.0048(11)
C34 0.0368(14) 0.0213(12) 0.0358(14) 0.0068(10) 0.0158(12) 0.0064(10)
C35 0.0546(18) 0.0259(14) 0.0534(18) 0.0066(13) 0.0287(15) 0.0127(12)
C36 0.0259(12) 0.0218(11) 0.0253(12) 0.0056(9) 0.0045(10) 0.0031(9)
C37 0.0414(16) 0.0511(18) 0.0308(14) -0.0001(13) 0.0180(13) -0.0097(13)
C38 0.0149(10) 0.0226(11) 0.0330(13) 0.0016(10) 0.0059(9) 0.0016(8)
C39 0.0297(13) 0.0333(14) 0.0393(15) 0.0005(12) 0.0101(12) 0.0109(11)
C41 0.0236(11) 0.0182(11) 0.0282(12) -0.0008(9) 0.0065(10) 0.0013(9)
C42 0.0255(12) 0.0184(11) 0.0284(12) -0.0019(9) 0.0071(10) 0.0020(9)
C43 0.0277(12) 0.0166(11) 0.0295(13) -0.0005(9) 0.0067(10) 0.0028(9)
C44 0.0239(11) 0.0180(11) 0.0280(12) 0.0001(9) 0.0039(10) 0.0047(9)
C45 0.0264(12) 0.0182(11) 0.0292(13) -0.0019(9) 0.0049(10) 0.0046(9)
C46 0.0323(13) 0.0188(11) 0.0331(14) -0.0004(10) 0.0008(11) 0.0051(10)
C47 0.0293(13) 0.0250(13) 0.0311(13) 0.0008(10) -0.0024(11) 0.0071(10)
C48 0.0252(12) 0.0235(12) 0.0319(13) -0.0045(10) 0.0008(10) 0.0013(9)
C49 0.0250(12) 0.0195(11) 0.0287(12) -0.0018(9) 0.0064(10) 0.0019(9)
C50 0.0244(11) 0.0190(11) 0.0294(13) -0.0018(9) 0.0054(10) 0.0021(9)
C51 0.0248(12) 0.0221(11) 0.0284(12) -0.0032(9) 0.0077(10) 0.0007(9)
C52 0.0298(12) 0.0195(11) 0.0256(12) -0.0027(9) 0.0100(10) -0.0015(9)
C53 0.0289(12) 0.0173(11) 0.0290(12) -0.0014(9) 0.0101(10) 0.0017(9)
C54 0.0292(12) 0.0176(11) 0.0303(13) 0.0009(9) 0.0121(10) 0.0021(9)
C55 0.0344(14) 0.0195(12) 0.0394(15) 0.0002(10) 0.0123(12) 0.0015(10)
C56 0.0415(15) 0.0182(12) 0.0462(16) 0.0053(11) 0.0172(13) 0.0092(10)
C57 0.0326(13) 0.0226(12) 0.0409(15) 0.0063(11) 0.0137(12) 0.0098(10)
C58 0.0281(12) 0.0211(11) 0.0306(13) 0.0062(10) 0.0128(10) 0.0081(9)
C59 0.0275(12) 0.0214(11) 0.0306(13) 0.0056(10) 0.0121(10) 0.0077(9)
C60 0.0263(12) 0.0276(13) 0.0366(14) 0.0085(11) 0.0119(11) 0.0120(10)
C61 0.0232(11) 0.0286(13) 0.0311(13) 0.0063(10) 0.0094(10) 0.0072(9)
C62 0.0230(11) 0.0260(12) 0.0258(12) 0.0033(10) 0.0096(10) 0.0051(9)
C63 0.0225(11) 0.0257(12) 0.0251(12) 0.0029(9) 0.0087(9) 0.0042(9)
C64 0.0229(11) 0.0293(12) 0.0250(12) 0.0036(10) 0.0076(10) 0.0044(9)
C65 0.0217(11) 0.0281(12) 0.0276(13) -0.0005(10) 0.0046(10) 0.0011(9)
C66 0.0267(12) 0.0212(11) 0.0307(13) 0.0004(10) 0.0078(10) 0.0026(9)
C67 0.0232(11) 0.0224(11) 0.0244(12) -0.0002(9) 0.0067(9) 0.0019(9)
C68 0.0270(12) 0.0222(12) 0.0328(13) -0.0054(10) 0.0051(10) 0.0026(9)
C69 0.0363(15) 0.0223(13) 0.0452(16) -0.0018(11) 0.0081(13) -0.0006(11)
C70 0.0275(12) 0.0209(12) 0.0352(14) -0.0032(10) 0.0047(11) 0.0043(9)
C71 0.0371(15) 0.0232(13) 0.0500(17) 0.0084(12) 0.0058(13) 0.0092(11)
C72 0.0259(12) 0.0271(13) 0.0376(14) -0.0030(11) 0.0110(11) 0.0008(10)
C73 0.0269(13) 0.0353(15) 0.0446(16) -0.0045(12) 0.0059(12) -0.0013(11)
C74 0.0326(13) 0.0208(12) 0.0367(14) 0.0014(10) 0.0138(11) -0.0018(10)
C75 0.061(2) 0.0221(13) 0.0426(16) -0.0046(12) 0.0193(15) -0.0065(13)
C76 0.0171(10) 0.0221(11) 0.0331(13) -0.0042(10) 0.0063(10) -0.0002(9)
C77 0.0322(13) 0.0283(13) 0.0441(16) 0.0034(11) 0.0171(12) 0.0074(11)
C78 0.0168(10) 0.0234(12) 0.0280(12) -0.0021(10) -0.0003(9) -0.0002(9)
C79 0.0291(13) 0.0352(15) 0.0387(15) 0.0036(12) 0.0112(11) 0.0099(11)
C80 0.0375(15) 0.0297(14) 0.0425(16) -0.0075(12) 0.0191(13) -0.0044(11)
N1 0.0202(9) 0.0175(9) 0.0248(10) 0.0018(7) 0.0072(8) 0.0036(7)
N2 0.0199(9) 0.0208(10) 0.0218(10) 0.0028(8) 0.0045(8) -0.0003(8)
N3 0.0242(10) 0.0173(9) 0.0324(11) 0.0060(8) 0.0059(9) 0.0012(8)
N4 0.0232(10) 0.0273(11) 0.0308(11) 0.0079(9) 0.0067(9) 0.0047(8)
N5 0.0180(9) 0.0283(11) 0.0305(11) 0.0019(9) 0.0024(8) 0.0002(8)
N6 0.0230(10) 0.0186(10) 0.0283(11) 0.0012(8) 0.0084(8) -0.0014(8)
N7 0.0231(10) 0.0144(9) 0.0305(11) -0.0014(8) 0.0032(8) 0.0039(7)
N8 0.0220(10) 0.0187(10) 0.0281(11) -0.0003(8) 0.0018(8) 0.0038(8)
N9 0.0215(10) 0.0165(9) 0.0328(11) -0.0004(8) 0.0057(8) 0.0008(7)
N10 0.0275(10) 0.0154(9) 0.0311(11) 0.0019(8) 0.0106(9) 0.0044(8)
N11 0.0213(9) 0.0194(9) 0.0270(10) 0.0041(8) 0.0060(8) 0.0045(7)
N12 0.0238(10) 0.0208(10) 0.0272(10) 0.0020(8) 0.0085(8) 0.0043(8)
O1 0.0234(8) 0.0242(8) 0.0241(8) 0.0037(7) 0.0067(7) 0.0009(6)
O2 0.0341(10) 0.0401(11) 0.0302(10) -0.0088(8) 0.0047(8) 0.0021(8)
O3 0.0253(8) 0.0242(9) 0.0348(10) 0.0054(7) 0.0129(8) 0.0050(7)
O4 0.0379(10) 0.0305(10) 0.0421(11) 0.0120(8) 0.0187(9) 0.0090(8)
O5 0.0253(8) 0.0251(9) 0.0312(9) 0.0001(7) 0.0090(7) 0.0056(7)
O6 0.0301(9) 0.0353(10) 0.0346(10) 0.0073(8) 0.0091(8) 0.0103(8)
O7 0.0320(9) 0.0236(9) 0.0361(10) -0.0013(7) 0.0130(8) 0.0029(7)
O8 0.0390(11) 0.0252(9) 0.0404(11) 0.0052(8) 0.0077(9) -0.0031(8)
F1 0.0704(13) 0.0489(11) 0.0522(11) -0.0083(9) 0.0291(10) -0.0313(10)
F2 0.0683(14) 0.0986(18) 0.0432(11) -0.0108(11) 0.0370(10) -0.0294(12)
F3 0.0249(9) 0.0942(17) 0.0579(12) 0.0100(11) 0.0112(8) 0.0068(9)
F4 0.0346(9) 0.0334(9) 0.0535(10) 0.0108(8) 0.0122(8) 0.0172(7)
F5 0.0447(11) 0.0325(10) 0.0803(14) -0.0178(9) -0.0088(10) 0.0073(8)
F6 0.0759(14) 0.0680(14) 0.0627(13) 0.0153(10) 0.0464(12) 0.0388(11)
F7 0.0488(10) 0.0255(8) 0.0639(11) 0.0028(8) 0.0276(9) 0.0103(7)
F8 0.0241(8) 0.0481(11) 0.0834(14) 0.0001(10) 0.0134(9) 0.0092(7)
F9 0.0769(14) 0.0643(13) 0.0600(12) 0.0165(10) 0.0471(11) 0.0345(11)
F10 0.0609(12) 0.0256(9) 0.0782(14) -0.0051(9) 0.0321(11) 0.0054(8)
F11 0.0320(10) 0.0665(14) 0.0925(16) -0.0218(12) 0.0001(10) 0.0242(9)
F12 0.1030(18) 0.0592(13) 0.0502(12) 0.0008(10) 0.0399(12) 0.0276(12)
Cl1 0.0606(9) 0.0328(12) 0.0490(14) 0.0154(10) 0.0206(8) 0.0239(7)
Cl2 0.0893(12) 0.0289(6) 0.0387(8) 0.0011(5) 0.0278(9) 0.0065(8)
Cl3 0.0592(11) 0.0768(15) 0.0531(9) -0.0096(11) 0.0179(8) 0.0172(9)
C40 0.071(5) 0.031(4) 0.024(3) 0.003(3) 0.027(3) 0.013(3)
Cl1A 0.108(4) 0.087(3) 0.089(3) 0.049(3) 0.060(3) 0.068(3)
Cl2A 0.136(4) 0.0481(18) 0.047(2) 0.0108(14) 0.043(3) 0.028(3)
Cl3A 0.192(9) 0.043(3) 0.065(4) 0.021(3) 0.075(6) 0.055(5)
C40A 0.13(2) 0.044(11) 0.089(14) 0.048(10) 0.077(15) 0.051(14)
Cl4 0.0405(4) 0.0284(3) 0.0465(4) -0.0023(3) 0.0135(3) 0.0004(3)
Cl5 0.0370(4) 0.0416(4) 0.0462(4) 0.0014(3) 0.0130(3) 0.0062(3)
Cl6 0.0443(4) 0.0332(4) 0.0498(4) -0.0114(3) 0.0156(3) -0.0093(3)

loop_
_atom_type_symbol
_atom_type_description
_atom_type_scat_dispersion_real
_atom_type_scat_dispersion_imag
_atom_type_scat_source
C C 0.0033 0.0016 'International Tables Vol C Tables 4.2.6.8 and 6.1.1.4'
H H 0.0000 0.0000 'International Tables Vol C Tables 4.2.6.8 and 6.1.1.4'
N N 0.0061 0.0033 'International Tables Vol C Tables 4.2.6.8 and 6.1.1.4'
O O 0.0106 0.0060 'International Tables Vol C Tables 4.2.6.8 and 6.1.1.4'
F F 0.0171 0.0103 'International Tables Vol C Tables 4.2.6.8 and 6.1.1.4'
Cl Cl 0.1484 0.1585 'International Tables Vol C Tables 4.2.6.8 and 6.1.1.4'

loop_
_geom_angle_atom_site_label_1
_geom_angle_atom_site_label_2
_geom_angle_atom_site_label_3
_geom_angle
N1 C1 C2 108.4(2)
N1 C1 C27 118.9(2)
C2 C1 C27 131.8(2)
C1 C2 C3 107.0(2)
C1 C2 C28 125.9(2)
C3 C2 C28 127.0(2)
C4 C3 C2 106.6(2)
C4 C3 C30 126.9(2)
C2 C3 C30 126.2(2)
N1 C4 C3 108.8(2)
N1 C4 C5 119.1(2)
C3 C4 C5 131.6(2)
N2 C5 C6 118.2(2)
N2 C5 C4 116.4(2)
C6 C5 C4 125.3(2)
C5 C6 C7 119.0(2)
C5 C6 H6 120.5
C7 C6 H6 120.5
C8 C7 C6 121.0(2)
C8 C7 H7A 119.5
C6 C7 H7A 119.5
C7 C8 C9 120.2(2)
C7 C8 H8 119.9
C9 C8 H8 119.9
N2 C9 C8 117.0(2)
N2 C9 C10 118.4(2)
C8 C9 C10 124.6(2)
N3 C10 C11 107.6(2)
N3 C10 C9 121.7(2)
C11 C10 C9 130.5(2)
C10 C11 C12 107.0(2)
C10 C11 C32 128.2(2)
C12 C11 C32 124.5(2)
C13 C12 C11 107.4(2)
C13 C12 C34 128.3(2)
C11 C12 C34 124.3(2)
N3 C13 C12 108.0(2)
N3 C13 C14 118.4(2)
C12 C13 C14 133.6(2)
N4 C14 C15 121.3(2)
N4 C14 C13 114.1(2)
C15 C14 C13 124.6(2)
C16 C15 C14 118.4(3)
C16 C15 H15 120.8
C14 C15 H15 120.8
C17 C16 C15 120.5(2)
C17 C16 H16 119.7
C15 C16 H16 119.7
C16 C17 C18 117.9(3)
C16 C17 H17 121.0
C18 C17 H17 121.0
N4 C18 C17 122.3(3)
N4 C18 C19 114.3(2)
C17 C18 C19 123.4(2)
N5 C19 C20 107.3(2)
N5 C19 C18 118.4(2)
C20 C19 C18 134.3(2)
C21 C20 C19 107.7(2)
C21 C20 H20 126.1
C19 C20 H20 126.1
C20 C21 C22 107.6(2)
C20 C21 H21 126.2
C22 C21 H21 126.2
N5 C22 C21 107.3(2)
N5 C22 C23 123.1(2)
C21 C22 C23 129.6(2)
N6 C23 C24 117.8(2)
N6 C23 C22 119.2(2)
C24 C23 C22 123.0(2)
C25 C24 C23 119.4(2)
C25 C24 H24 120.3
C23 C24 H24 120.3
C24 C25 C26 121.1(2)
C24 C25 H25 119.4
C26 C25 H25 119.4
C27 C26 C25 119.1(2)
C27 C26 H26 120.4
C25 C26 H26 120.4
N6 C27 C26 118.1(2)
N6 C27 C1 115.7(2)
C26 C27 C1 126.2(2)
C2 C28 C29 113.4(2)
C2 C28 H28A 108.9
C29 C28 H28A 108.9
C2 C28 H28B 108.9
C29 C28 H28B 108.9
H28A C28 H28B 107.7
C28 C29 H29A 109.5
C28 C29 H29B 109.5
H29A C29 H29B 109.5
C28 C29 H29C 109.5
H29A C29 H29C 109.5
H29B C29 H29C 109.5
C3 C30 C31 114.1(2)
C3 C30 H30A 108.7
C31 C30 H30A 108.7
C3 C30 H30B 108.7
C31 C30 H30B 108.7
H30A C30 H30B 107.6
C30 C31 H31A 109.5
C30 C31 H31B 109.5
H31A C31 H31B 109.5
C30 C31 H31C 109.5
H31A C31 H31C 109.5
H31B C31 H31C 109.5
C11 C32 C33 112.4(2)
C11 C32 H32A 109.1
C33 C32 H32A 109.1
C11 C32 H32B 109.1
C33 C32 H32B 109.1
H32A C32 H32B 107.8
C32 C33 H33A 109.5
C32 C33 H33B 109.5
H33A C33 H33B 109.5
C32 C33 H33C 109.5
H33A C33 H33C 109.5
H33B C33 H33C 109.5
C12 C34 C35 113.0(2)
C12 C34 H34A 109.0
C35 C34 H34A 109.0
C12 C34 H34B 109.0
C35 C34 H34B 109.0
H34A C34 H34B 107.8
C34 C35 H35A 109.5
C34 C35 H35B 109.5
H35A C35 H35B 109.5
C34 C35 H35C 109.5
H35A C35 H35C 109.5
H35B C35 H35C 109.5
O2 C36 O1 129.3(2)
O2 C36 C37 116.4(2)
O1 C36 C37 114.2(2)
F2 C37 F3 107.2(3)
F2 C37 F1 107.3(2)
F3 C37 F1 106.2(3)
F2 C37 C36 113.2(2)
F3 C37 C36 111.1(2)
F1 C37 C36 111.5(3)
O4 C38 O3 129.7(2)
O4 C38 C39 115.3(2)
O3 C38 C39 114.9(2)
F6 C39 F4 106.3(2)
F6 C39 F5 107.9(3)
F4 C39 F5 105.4(2)
F6 C39 C38 113.2(2)
F4 C39 C38 113.3(2)
F5 C39 C38 110.3(2)
N7 C41 C42 108.3(2)
N7 C41 C67 118.1(2)
C42 C41 C67 133.4(2)
C41 C42 C43 107.3(2)
C41 C42 C68 127.6(2)
C43 C42 C68 125.1(2)
C44 C43 C42 106.8(2)
C44 C43 C70 127.4(2)
C42 C43 C70 125.7(2)
N7 C44 C43 107.9(2)
N7 C44 C45 121.4(2)
C43 C44 C45 130.4(2)
N8 C45 C46 117.2(2)
N8 C45 C44 118.6(2)
C46 C45 C44 124.2(2)
C47 C46 C45 120.0(2)
C47 C46 H46 120.0
C45 C46 H46 120.0
C46 C47 C48 120.8(2)
C46 C47 H47 119.6
C48 C47 H47 119.6
C49 C48 C47 119.3(2)
C49 C48 H48 120.4
C47 C48 H48 120.4
N8 C49 C48 118.2(2)
N8 C49 C50 116.7(2)
C48 C49 C50 125.0(2)
N9 C50 C51 108.7(2)
N9 C50 C49 118.6(2)
C51 C50 C49 132.4(2)
C50 C51 C52 106.7(2)
C50 C51 C72 126.7(2)
C52 C51 C72 126.4(2)
C53 C52 C51 107.4(2)
C53 C52 C74 126.3(2)
C51 C52 C74 126.2(2)
N9 C53 C52 107.8(2)
N9 C53 C54 118.7(2)
C52 C53 C54 133.1(2)
N10 C54 C55 117.8(2)
N10 C54 C53 115.9(2)
C55 C54 C53 126.3(2)
C54 C55 C56 119.1(2)
C54 C55 H55 120.4
C56 C55 H55 120.4
C57 C56 C55 121.2(2)
C57 C56 H56 119.4
C55 C56 H56 119.4
C56 C57 C58 119.6(2)
C56 C57 H57 120.2
C58 C57 H57 120.2
N10 C58 C57 117.4(2)
N10 C58 C59 119.1(2)
C57 C58 C59 123.5(2)
N11 C59 C60 107.1(2)
N11 C59 C58 122.8(2)
C60 C59 C58 130.1(2)
C59 C60 C61 107.7(2)
C59 C60 H60 126.1
C61 C60 H60 126.1
C62 C61 C60 107.5(2)
C62 C61 H61 126.2
C60 C61 H61 126.2
N11 C62 C61 107.7(2)
N11 C62 C63 119.0(2)
C61 C62 C63 133.3(2)
N12 C63 C64 122.8(2)
N12 C63 C62 113.9(2)
C64 C63 C62 123.2(2)
C65 C64 C63 117.8(2)
C65 C64 H64 121.1
C63 C64 H64 121.1
C64 C65 C66 120.0(2)
C64 C65 H65 120.0
C66 C65 H65 120.0
C65 C66 C67 118.6(2)
C65 C66 H66 120.7
C67 C66 H66 120.7
N12 C67 C66 121.6(2)
N12 C67 C41 114.0(2)
C66 C67 C41 124.4(2)
C42 C68 C69 113.0(2)
C42 C68 H68A 109.0
C69 C68 H68A 109.0
C42 C68 H68B 109.0
C69 C68 H68B 109.0
H68A C68 H68B 107.8
C68 C69 H69A 109.5
C68 C69 H69B 109.5
H69A C69 H69B 109.5
C68 C69 H69C 109.5
H69A C69 H69C 109.5
H69B C69 H69C 109.5
C43 C70 C71 113.6(2)
C43 C70 H70A 108.8
C71 C70 H70A 108.8
C43 C70 H70B 108.8
C71 C70 H70B 108.8
H70A C70 H70B 107.7
C70 C71 H71A 109.5
C70 C71 H71B 109.5
H71A C71 H71B 109.5
C70 C71 H71C 109.5
H71A C71 H71C 109.5
H71B C71 H71C 109.5
C51 C72 C73 115.3(2)
C51 C72 H72A 108.5
C73 C72 H72A 108.5
C51 C72 H72B 108.5
C73 C72 H72B 108.5
H72A C72 H72B 107.5
C72 C73 H73A 109.5
C72 C73 H73B 109.5
H73A C73 H73B 109.5
C72 C73 H73C 109.5
H73A C73 H73C 109.5
H73B C73 H73C 109.5
C52 C74 C75 112.2(2)
C52 C74 H74A 109.2
C75 C74 H74A 109.2
C52 C74 H74B 109.2
C75 C74 H74B 109.2
H74A C74 H74B 107.9
C74 C75 H75A 109.5
C74 C75 H75B 109.5
H75A C75 H75B 109.5
C74 C75 H75C 109.5
H75A C75 H75C 109.5
H75B C75 H75C 109.5
O6 C76 O5 129.5(2)
O6 C76 C77 116.9(2)
O5 C76 C77 113.6(2)
F9 C77 F7 107.3(2)
F9 C77 F8 107.8(2)
F7 C77 F8 105.5(2)
F9 C77 C76 113.4(2)
F7 C77 C76 112.5(2)
F8 C77 C76 110.0(2)
O8 C78 O7 130.9(2)
O8 C78 C79 115.2(2)
O7 C78 C79 113.8(2)
F11 C79 F12 108.6(3)
F11 C79 F10 106.5(2)
F12 C79 F10 103.7(2)
F11 C79 C78 111.6(2)
F12 C79 C78 113.7(2)
F10 C79 C78 112.3(2)
Cl5 C80 Cl6 110.87(15)
Cl5 C80 Cl4 110.32(15)
Cl6 C80 Cl4 108.09(17)
Cl5 C80 H80 109.2
Cl6 C80 H80 109.2
Cl4 C80 H80 109.2
C4 N1 C1 109.20(19)
C4 N1 H1N 125.4
C1 N1 H1N 125.4
C9 N2 C5 124.6(2)
C9 N2 H2N 119(2)
C5 N2 H2N 116(2)
C13 N3 C10 110.1(2)
C13 N3 H3N 125.0
C10 N3 H3N 125.0
C14 N4 C18 119.4(2)
C19 N5 C22 110.1(2)
C19 N5 H5N 125.0
C22 N5 H5N 125.0
C23 N6 C27 124.3(2)
C23 N6 H6N 121(3)
C27 N6 H6N 114(3)
C41 N7 C44 109.68(19)
C41 N7 H7N 125.2
C44 N7 H7N 125.2
C45 N8 C49 124.3(2)
C45 N8 H8N 121(2)
C49 N8 H8N 114(2)
C50 N9 C53 109.3(2)
C50 N9 H9N 125.4
C53 N9 H9N 125.4
C58 N10 C54 124.6(2)
C58 N10 H10N 122(2)
C54 N10 H10N 113(2)
C62 N11 C59 110.0(2)
C62 N11 H11N 125.0
C59 N11 H11N 125.0
C63 N12 C67 119.1(2)
Cl1 C40 Cl2 115.6(7)
Cl1 C40 Cl3 108.4(7)
Cl2 C40 Cl3 108.5(7)
Cl1 C40 H40 108.0
Cl2 C40 H40 108.0
Cl3 C40 H40 108.0
Cl1A C40A Cl2A 110.2(16)
Cl1A C40A Cl3A 113.0(16)
Cl2A C40A Cl3A 98.1(16)
Cl1A C40A H40A 111.7
Cl2A C40A H40A 111.6
Cl3A C40A H40A 111.6

loop_
_geom_bond_atom_site_label_1
_geom_bond_atom_site_label_2
_geom_bond_distance
C1 N1 1.368(3)
C1 C2 1.397(3)
C1 C27 1.446(3)
C2 C3 1.415(3)
C2 C28 1.501(3)
C3 C4 1.398(3)
C3 C30 1.506(3)
C4 N1 1.358(3)
C4 C5 1.450(3)
C5 N2 1.366(3)
C5 C6 1.378(3)
C6 C7 1.389(3)
C6 H6 0.9500
C7 C8 1.375(3)
C7 H7A 0.9500
C8 C9 1.389(3)
C8 H8 0.9500
C9 N2 1.358(3)
C9 C10 1.445(3)
C10 N3 1.368(3)
C10 C11 1.402(3)
C11 C12 1.407(4)
C11 C32 1.501(3)
C12 C13 1.396(3)
C12 C34 1.499(3)
C13 N3 1.358(3)
C13 C14 1.468(4)
C14 N4 1.338(3)
C14 C15 1.398(3)
C15 C16 1.383(4)
C15 H15 0.9500
C16 C17 1.372(4)
C16 H16 0.9500
C17 C18 1.391(4)
C17 H17 0.9500
C18 N4 1.344(3)
C18 C19 1.449(4)
C19 N5 1.359(3)
C19 C20 1.397(4)
C20 C21 1.387(4)
C20 H20 0.9500
C21 C22 1.394(4)
C21 H21 0.9500
C22 N5 1.367(3)
C22 C23 1.431(4)
C23 N6 1.352(3)
C23 C24 1.390(3)
C24 C25 1.377(4)
C24 H24 0.9500
C25 C26 1.385(4)
C25 H25 0.9500
C26 C27 1.383(3)
C26 H26 0.9500
C27 N6 1.359(3)
C28 C29 1.536(4)
C28 H28A 0.9900
C28 H28B 0.9900
C29 H29A 0.9800
C29 H29B 0.9800
C29 H29C 0.9800
C30 C31 1.521(4)
C30 H30A 0.9900
C30 H30B 0.9900
C31 H31A 0.9800
C31 H31B 0.9800
C31 H31C 0.9800
C32 C33 1.520(4)
C32 H32A 0.9900
C32 H32B 0.9900
C33 H33A 0.9800
C33 H33B 0.9800
C33 H33C 0.9800
C34 C35 1.523(4)
C34 H34A 0.9900
C34 H34B 0.9900
C35 H35A 0.9800
C35 H35B 0.9800
C35 H35C 0.9800
C36 O2 1.225(3)
C36 O1 1.252(3)
C36 C37 1.551(4)
C37 F2 1.323(3)
C37 F3 1.326(4)
C37 F1 1.341(4)
C38 O4 1.228(3)
C38 O3 1.247(3)
C38 C39 1.554(3)
C39 F6 1.323(3)
C39 F4 1.336(3)
C39 F5 1.340(3)
C41 N7 1.359(3)
C41 C42 1.390(3)
C41 C67 1.463(3)
C42 C43 1.413(3)
C42 C68 1.501(3)
C43 C44 1.399(3)
C43 C70 1.501(3)
C44 N7 1.368(3)
C44 C45 1.440(3)
C45 N8 1.359(3)
C45 C46 1.399(3)
C46 C47 1.375(4)
C46 H46 0.9500
C47 C48 1.389(4)
C47 H47 0.9500
C48 C49 1.381(3)
C48 H48 0.9500
C49 N8 1.363(3)
C49 C50 1.453(3)
C50 N9 1.360(3)
C50 C51 1.394(3)
C51 C52 1.409(3)
C51 C72 1.501(3)
C52 C53 1.395(3)
C52 C74 1.504(3)
C53 N9 1.372(3)
C53 C54 1.437(3)
C54 N10 1.367(3)
C54 C55 1.382(3)
C55 C56 1.393(4)
C55 H55 0.9500
C56 C57 1.376(4)
C56 H56 0.9500
C57 C58 1.393(3)
C57 H57 0.9500
C58 N10 1.355(3)
C58 C59 1.431(4)
C59 N11 1.369(3)
C59 C60 1.393(3)
C60 C61 1.394(4)
C60 H60 0.9500
C61 C62 1.389(3)
C61 H61 0.9500
C62 N11 1.362(3)
C62 C63 1.455(3)
C63 N12 1.341(3)
C63 C64 1.395(3)
C64 C65 1.382(4)
C64 H64 0.9500
C65 C66 1.389(3)
C65 H65 0.9500
C66 C67 1.399(3)
C66 H66 0.9500
C67 N12 1.343(3)
C68 C69 1.531(4)
C68 H68A 0.9900
C68 H68B 0.9900
C69 H69A 0.9800
C69 H69B 0.9800
C69 H69C 0.9800
C70 C71 1.533(4)
C70 H70A 0.9900
C70 H70B 0.9900
C71 H71A 0.9800
C71 H71B 0.9800
C71 H71C 0.9800
C72 C73 1.530(4)
C72 H72A 0.9900
C72 H72B 0.9900
C73 H73A 0.9800
C73 H73B 0.9800
C73 H73C 0.9800
C74 C75 1.523(4)
C74 H74A 0.9900
C74 H74B 0.9900
C75 H75A 0.9800
C75 H75B 0.9800
C75 H75C 0.9800
C76 O6 1.221(3)
C76 O5 1.257(3)
C76 C77 1.551(3)
C77 F9 1.315(3)
C77 F7 1.329(3)
C77 F8 1.347(3)
C78 O8 1.228(3)
C78 O7 1.249(3)
C78 C79 1.541(4)
C79 F11 1.324(3)
C79 F12 1.326(4)
C79 F10 1.353(3)
C80 Cl5 1.750(3)
C80 Cl6 1.769(3)
C80 Cl4 1.777(3)
C80 H80 1.0000
N1 H1N 0.8800
N2 H2N 0.81(3)
N3 H3N 0.8800
N5 H5N 0.8800
N6 H6N 0.78(4)
N7 H7N 0.8800
N8 H8N 0.89(4)
N9 H9N 0.8800
N10 H10N 0.81(3)
N11 H11N 0.8800
Cl1 C40 1.709(15)
Cl2 C40 1.743(12)
Cl3 C40 1.798(15)
C40 H40 1.0000
Cl1A C40A 1.72(3)
Cl2A C40A 1.78(3)
Cl3A C40A 1.82(3)
C40A H40A 1.0000

loop_
_geom_hbond_atom_site_label_D
_geom_hbond_atom_site_label_H
_geom_hbond_atom_site_label_A
_geom_hbond_distance_DH
_geom_hbond_distance_HA
_geom_hbond_distance_DA
_geom_hbond_angle_DHA
N5 H5N O1 0.88 2.26 3.058(3) 151.3
N11 H11N O5 0.88 2.26 3.042(3) 147.9
N11 H11N O7 0.88 2.49 3.178(3) 135.3
N1 H1N O3 0.88 1.95 2.822(3) 172.4
N9 H9N O7 0.88 1.91 2.789(3) 172.9
N7 H7N O7 0.88 2.13 2.968(3) 158.0
N3 H3N O3 0.88 2.16 2.966(3) 152.6
N3 H3N O1 0.88 2.52 3.120(3) 126.0
N5 H5N O3 0.88 2.65 3.320(3) 134.2
N2 H2N O1 0.81(3) 2.06(3) 2.863(3) 172(3)
N2 H2N O3 0.81(3) 2.58(3) 2.978(3) 112(2)
N6 H6N O1 0.78(4) 2.15(4) 2.913(3) 166(3)
N10 H10N O5 0.81(3) 2.06(3) 2.874(3) 173(3)
N8 H8N O5 0.89(4) 2.06(4) 2.939(3) 171(3)
N8 H8N O5 0.89(4) 2.06(4) 2.939(3) 171(3)

loop_
_geom_torsion_atom_site_label_1
_geom_torsion_atom_site_label_2
_geom_torsion_atom_site_label_3
_geom_torsion_atom_site_label_4
_geom_torsion
N1 C1 C2 C3 1.0(3)
C27 C1 C2 C3 -167.4(2)
N1 C1 C2 C28 177.9(2)
C27 C1 C2 C28 9.4(4)
C1 C2 C3 C4 -0.7(3)
C28 C2 C3 C4 -177.5(2)
C1 C2 C3 C30 173.0(2)
C28 C2 C3 C30 -3.8(4)
C2 C3 C4 N1 0.1(3)
C30 C3 C4 N1 -173.5(2)
C2 C3 C4 C5 172.2(2)
C30 C3 C4 C5 -1.4(4)
N1 C4 C5 N2 29.2(3)
C3 C4 C5 N2 -142.3(3)
N1 C4 C5 C6 -151.9(2)
C3 C4 C5 C6 36.6(4)
N2 C5 C6 C7 -2.5(3)
C4 C5 C6 C7 178.6(2)
C5 C6 C7 C8 0.1(4)
C6 C7 C8 C9 1.7(4)
C7 C8 C9 N2 -1.0(4)
C7 C8 C9 C10 177.1(2)
N2 C9 C10 N3 -18.9(4)
C8 C9 C10 N3 163.1(2)
N2 C9 C10 C11 154.5(3)
C8 C9 C10 C11 -23.5(4)
N3 C10 C11 C12 0.5(3)
C9 C10 C11 C12 -173.6(3)
N3 C10 C11 C32 175.1(2)
C9 C10 C11 C32 1.0(4)
C10 C11 C12 C13 -1.5(3)
C32 C11 C12 C13 -176.3(2)
C10 C11 C12 C34 176.9(2)
C32 C11 C12 C34 2.0(4)
C11 C12 C13 N3 1.8(3)
C34 C12 C13 N3 -176.4(2)
C11 C12 C13 C14 178.3(3)
C34 C12 C13 C14 0.1(5)
N3 C13 C14 N4 12.8(3)
C12 C13 C14 N4 -163.4(3)
N3 C13 C14 C15 -167.4(3)
C12 C13 C14 C15 16.4(5)
N4 C14 C15 C16 3.5(4)
C13 C14 C15 C16 -176.2(3)
C14 C15 C16 C17 -2.6(4)
C15 C16 C17 C18 -0.1(4)
C16 C17 C18 N4 2.0(4)
C16 C17 C18 C19 -177.9(3)
N4 C18 C19 N5 3.9(4)
C17 C18 C19 N5 -176.2(3)
N4 C18 C19 C20 -174.6(3)
C17 C18 C19 C20 5.3(5)
N5 C19 C20 C21 -0.5(3)
C18 C19 C20 C21 178.1(3)
C19 C20 C21 C22 0.6(3)
C20 C21 C22 N5 -0.4(3)
C20 C21 C22 C23 -178.6(3)
N5 C22 C23 N6 2.6(4)
C21 C22 C23 N6 -179.5(3)
N5 C22 C23 C24 -176.8(3)
C21 C22 C23 C24 1.1(5)
N6 C23 C24 C25 0.2(4)
C22 C23 C24 C25 179.7(2)
C23 C24 C25 C26 -2.4(4)
C24 C25 C26 C27 1.6(4)
C25 C26 C27 N6 1.2(4)
C25 C26 C27 C1 -179.3(2)
N1 C1 C27 N6 -25.3(3)
C2 C1 C27 N6 142.2(3)
N1 C1 C27 C26 155.2(2)
C2 C1 C27 C26 -37.3(4)
C1 C2 C28 C29 89.2(3)
C3 C2 C28 C29 -94.6(3)
C4 C3 C30 C31 -100.0(3)
C2 C3 C30 C31 87.5(3)
C10 C11 C32 C33 -70.4(3)
C12 C11 C32 C33 103.3(3)
C13 C12 C34 C35 -93.8(3)
C11 C12 C34 C35 88.2(3)
O2 C36 C37 F2 -9.4(4)
O1 C36 C37 F2 171.9(3)
O2 C36 C37 F3 111.3(3)
O1 C36 C37 F3 -67.4(3)
O2 C36 C37 F1 -130.5(3)
O1 C36 C37 F1 50.9(3)
O4 C38 C39 F6 28.0(3)
O3 C38 C39 F6 -155.7(2)
O4 C38 C39 F4 149.2(2)
O3 C38 C39 F4 -34.6(3)
O4 C38 C39 F5 -93.0(3)
O3 C38 C39 F5 83.3(3)
N7 C41 C42 C43 0.5(3)
C67 C41 C42 C43 175.6(3)
N7 C41 C42 C68 -179.6(2)
C67 C41 C42 C68 -4.5(5)
C41 C42 C43 C44 0.1(3)
C68 C42 C43 C44 -179.8(2)
C41 C42 C43 C70 -175.7(2)
C68 C42 C43 C70 4.4(4)
C42 C43 C44 N7 -0.6(3)
C70 C43 C44 N7 175.1(2)
C42 C43 C44 C45 -175.0(3)
C70 C43 C44 C45 0.7(5)
N7 C44 C45 N8 -23.0(4)
C43 C44 C45 N8 150.7(3)
N7 C44 C45 C46 157.9(3)
C43 C44 C45 C46 -28.4(5)
N8 C45 C46 C47 -0.9(4)
C44 C45 C46 C47 178.1(3)
C45 C46 C47 C48 2.9(4)
C46 C47 C48 C49 -1.4(4)
C47 C48 C49 N8 -2.0(4)
C47 C48 C49 C50 177.2(3)
N8 C49 C50 N9 27.7(3)
C48 C49 C50 N9 -151.5(3)
N8 C49 C50 C51 -146.5(3)
C48 C49 C50 C51 34.3(5)
N9 C50 C51 C52 -0.2(3)
C49 C50 C51 C52 174.4(3)
N9 C50 C51 C72 -174.7(2)
C49 C50 C51 C72 -0.1(5)
C50 C51 C52 C53 -0.6(3)
C72 C51 C52 C53 173.9(2)
C50 C51 C52 C74 -178.5(2)
C72 C51 C52 C74 -4.0(4)
C51 C52 C53 N9 1.1(3)
C74 C52 C53 N9 179.0(2)
C51 C52 C53 C54 -170.7(3)
C74 C52 C53 C54 7.2(5)
N9 C53 C54 N10 -24.5(3)
C52 C53 C54 N10 146.6(3)
N9 C53 C54 C55 154.9(3)
C52 C53 C54 C55 -33.9(5)
N10 C54 C55 C56 0.7(4)
C53 C54 C55 C56 -178.7(3)
C54 C55 C56 C57 3.3(4)
C55 C56 C57 C58 -3.0(4)
C56 C57 C58 N10 -1.3(4)
C56 C57 C58 C59 177.6(3)
N10 C58 C59 N11 4.9(4)
C57 C58 C59 N11 -174.0(2)
N10 C58 C59 C60 -177.3(3)
C57 C58 C59 C60 3.8(4)
N11 C59 C60 C61 -0.2(3)
C58 C59 C60 C61 -178.3(3)
C59 C60 C61 C62 0.3(3)
C60 C61 C62 N11 -0.2(3)
C60 C61 C62 C63 179.9(3)
N11 C62 C63 N12 4.6(3)
C61 C62 C63 N12 -175.5(3)
N11 C62 C63 C64 -176.2(2)
C61 C62 C63 C64 3.8(4)
N12 C63 C64 C65 0.8(4)
C62 C63 C64 C65 -178.4(2)
C63 C64 C65 C66 0.1(4)
C64 C65 C66 C67 -1.5(4)
C65 C66 C67 N12 2.1(4)
C65 C66 C67 C41 -177.6(2)
N7 C41 C67 N12 12.3(3)
C42 C41 C67 N12 -162.5(3)
N7 C41 C67 C66 -168.0(2)
C42 C41 C67 C66 17.2(5)
C41 C42 C68 C69 -84.8(3)
C43 C42 C68 C69 95.1(3)
C44 C43 C70 C71 98.8(3)
C42 C43 C70 C71 -86.3(3)
C50 C51 C72 C73 -96.2(3)
C52 C51 C72 C73 90.3(3)
C53 C52 C74 C75 93.7(3)
C51 C52 C74 C75 -88.8(3)
O6 C76 C77 F9 -14.4(3)
O5 C76 C77 F9 167.5(2)
O6 C76 C77 F7 -136.3(2)
O5 C76 C77 F7 45.5(3)
O6 C76 C77 F8 106.4(3)
O5 C76 C77 F8 -71.8(3)
O8 C78 C79 F11 -91.8(3)
O7 C78 C79 F11 87.4(3)
O8 C78 C79 F12 31.4(3)
O7 C78 C79 F12 -149.4(2)
O8 C78 C79 F10 148.7(2)
O7 C78 C79 F10 -32.1(3)
C3 C4 N1 C1 0.5(3)
C5 C4 N1 C1 -172.7(2)
C2 C1 N1 C4 -1.0(3)
C27 C1 N1 C4 169.2(2)
C8 C9 N2 C5 -1.7(3)
C10 C9 N2 C5 -179.8(2)
C6 C5 N2 C9 3.5(3)
C4 C5 N2 C9 -177.6(2)
C12 C13 N3 C10 -1.5(3)
C14 C13 N3 C10 -178.6(2)
C11 C10 N3 C13 0.6(3)
C9 C10 N3 C13 175.3(2)
C15 C14 N4 C18 -1.7(4)
C13 C14 N4 C18 178.0(2)
C17 C18 N4 C14 -1.1(4)
C19 C18 N4 C14 178.8(2)
C20 C19 N5 C22 0.3(3)
C18 C19 N5 C22 -178.6(2)
C21 C22 N5 C19 0.1(3)
C23 C22 N5 C19 178.4(2)
C24 C23 N6 C27 2.8(4)
C22 C23 N6 C27 -176.7(2)
C26 C27 N6 C23 -3.5(4)
C1 C27 N6 C23 176.9(2)
C42 C41 N7 C44 -0.9(3)
C67 C41 N7 C44 -176.9(2)
C43 C44 N7 C41 0.9(3)
C45 C44 N7 C41 175.9(2)
C46 C45 N8 C49 -2.6(4)
C44 C45 N8 C49 178.2(2)
C48 C49 N8 C45 4.1(4)
C50 C49 N8 C45 -175.1(2)
C51 C50 N9 C53 0.9(3)
C49 C50 N9 C53 -174.6(2)
C52 C53 N9 C50 -1.2(3)
C54 C53 N9 C50 172.0(2)
C57 C58 N10 C54 5.6(4)
C59 C58 N10 C54 -173.4(2)
C55 C54 N10 C58 -5.3(4)
C53 C54 N10 C58 174.1(2)
C61 C62 N11 C59 0.0(3)
C63 C62 N11 C59 180.0(2)
C60 C59 N11 C62 0.2(3)
C58 C59 N11 C62 178.4(2)
C64 C63 N12 C67 -0.3(4)
C62 C63 N12 C67 179.0(2)
C66 C67 N12 C63 -1.2(4)
C41 C67 N12 C63 178.6(2)
